data_7135591
loop_
_publ_author_name
'Mboyi, Cl&#xe8;ve D'
'Sabbadin, Henri'
'Penouilh, Marie-Jos&#xe9;'
'Bonnin, Quentin'
'Amardeil, R&#xe9;gine'
'Cattey, H&#xe9;l&#xe8;ne'
'Fournier, Sophie'
'Devillers, Charles H.'
'Roger, Julien'
'Hierso, Jean-Cyrille'

_publ_section_title
;
 Small cavitand macrocycles from direct C-C coupling of <i>s</i>-aryl
 tetrazine units.
;
_journal_issue 26
_journal_name_full 'Chemical communications (Cambridge, England)'
_journal_page_first 6987
_journal_page_last 6991
_journal_paper_doi 10.1039/d6cc00124f
_journal_volume 62
_journal_year 2026
_chemical_formula_moiety 'C28 H17 Br N8'
_chemical_formula_sum 'C28 H17 Br N8'
_chemical_formula_weight 545.40
_space_group_crystal_system monoclinic
_space_group_IT_number 14
_space_group_name_Hall '-P 2ybc'
_space_group_name_H-M_alt 'P 1 21/c 1'
_atom_sites_solution_hydrogens geom
_atom_sites_solution_primary dual
_audit_update_record
;
2025-11-07 deposited with the CCDC.	2026-03-09 downloaded from the CCDC.
;
_cell_angle_alpha 90
_cell_angle_beta 109.0940(10)
_cell_angle_gamma 90
_cell_formula_units_Z 4
_cell_length_a 12.6054(7)
_cell_length_b 13.4378(7)
_cell_length_c 15.1105(8)
_cell_measurement_reflns_used 9972
_cell_measurement_temperature 115
_cell_measurement_theta_max 26.98
_cell_measurement_theta_min 2.28
_cell_volume 2418.7(2)
_computing_cell_refinement 'SAINT V8.40B (Bruker, 2016)'
_computing_data_collection 'APEX3 (Bruker, 2020)'
_computing_data_reduction 'SAINT V8.40B (Bruker, 2016)'
_computing_molecular_graphics 'Olex2 1.3 (Dolomanov et al., 2009)'
_computing_publication_material 'Olex2 1.3 (Dolomanov et al., 2009)'
_computing_structure_refinement 'SHELXL 2018/3 (Sheldrick, 2015)'
_computing_structure_solution 'SHELXT 2018/2 (Sheldrick, 2018)'
_diffrn_ambient_temperature 115
_diffrn_detector 'CCD Plate'
_diffrn_detector_area_resol_mean '512 x 512'
_diffrn_detector_type APEX2
_diffrn_measured_fraction_theta_full 0.999
_diffrn_measured_fraction_theta_max 0.998
_diffrn_measurement_device '\k-geometry diffractometer'
_diffrn_measurement_device_type 'Bruker APEX-II CCD'
_diffrn_measurement_method '\f and \w scans'
_diffrn_radiation_collimation '0.6 mm'
_diffrn_radiation_monochromator graphite
_diffrn_radiation_probe x-ray
_diffrn_radiation_type 'Mo K\a'
_diffrn_radiation_wavelength 0.71073
_diffrn_radiation_xray_symbol K-L~3~
_diffrn_reflns_av_R_equivalents 0.0495
_diffrn_reflns_av_unetI/netI 0.0324
_diffrn_reflns_Laue_measured_fraction_full 0.999
_diffrn_reflns_Laue_measured_fraction_max 0.998
_diffrn_reflns_limit_h_max 16
_diffrn_reflns_limit_h_min -13
_diffrn_reflns_limit_k_max 17
_diffrn_reflns_limit_k_min -17
_diffrn_reflns_limit_l_max 16
_diffrn_reflns_limit_l_min -19
_diffrn_reflns_number 51513
_diffrn_reflns_point_group_measured_fraction_full 0.999
_diffrn_reflns_point_group_measured_fraction_max 0.998
_diffrn_reflns_theta_full 25.242
_diffrn_reflns_theta_max 27.492
_diffrn_reflns_theta_min 2.806
_diffrn_source 'X-ray tube'
_diffrn_source_current 5.0
_diffrn_source_power 0.1
_diffrn_source_target Mo
_diffrn_source_type 'Siemens KFF Mo 2K-180'
_diffrn_source_voltage 20.0
_diffrn_standards_number 0
_exptl_absorpt_coefficient_mu 1.735
_exptl_absorpt_correction_T_max 0.0949
_exptl_absorpt_correction_T_min 0.0667
_exptl_absorpt_correction_type multi-scan
_exptl_absorpt_process_details
;
SADABS-2016/2 (Bruker,2016/2) was used for absorption correction.
wR2(int) was 0.0510 before and 0.0445 after correction.
The Ratio of minimum to maximum transmission is 0.7028.
The \l/2 correction factor is Not present.
;
_exptl_crystal_colour 'clear light red'
_exptl_crystal_colour_lustre clear
_exptl_crystal_colour_modifier light
_exptl_crystal_colour_primary red
_exptl_crystal_density_diffrn 1.498
_exptl_crystal_description prism
_exptl_crystal_F_000 1104
_exptl_crystal_recrystallization_method
'The material was recrystallised from a mixture of trichloromethane and heptane  by slow evaporation'
_exptl_crystal_size_max 0.3
_exptl_crystal_size_mid 0.25
_exptl_crystal_size_min 0.2
_refine_diff_density_max 1.642
_refine_diff_density_min -0.455
_refine_diff_density_rms 0.085
_refine_ls_extinction_method none
_refine_ls_goodness_of_fit_ref 1.136
_refine_ls_hydrogen_treatment constr
_refine_ls_matrix_type full
_refine_ls_number_parameters 334
_refine_ls_number_reflns 5543
_refine_ls_number_restraints 0
_refine_ls_restrained_S_all 1.136
_refine_ls_R_factor_all 0.0696
_refine_ls_R_factor_gt 0.0465
_refine_ls_shift/su_max 0.000
_refine_ls_shift/su_mean 0.000
_refine_ls_structure_factor_coef Fsqd
_refine_ls_weighting_details 'w=1/[\s^2^(Fo^2^)+(0.0391P)^2^+5.6299P] where P=(Fo^2^+2Fc^2^)/3'
_refine_ls_weighting_scheme calc
_refine_ls_wR_factor_gt 0.1128
_refine_ls_wR_factor_ref 0.1222
_reflns_Friedel_coverage 0.000
_reflns_number_gt 4260
_reflns_number_total 5543
_reflns_threshold_expression 'I > 2\s(I)'
_cod_data_source_file d6cc00124f2.cif
_cod_data_source_block Compound_4a_prime
_cod_depositor_comments 'Adding full bibliography for 7135589--7135593.cif.'
_cod_database_code 7135591
_shelx_shelxl_version_number 2018/3
_shelx_space_group_comment
;
The symmetry employed for this shelxl refinement is uniquely defined
by the following loop, which should always be used as a source of
symmetry information in preference to the above space-group names.
They are only intended as comments.
;
_shelx_estimated_absorpt_t_max 0.723
_shelx_estimated_absorpt_t_min 0.624
_olex2_refinement_description
;
1. Fixed Uiso
 At 1.2 times of:
  All C(H) groups
2.a Aromatic/amide H refined with riding coordinates:
 C2(H2), C3(H3), C4(H4), C5(H5), C10(H10), C11(H11), C12(H12), C13(H13),
 C16(H16), C17(H17), C18(H18), C19(H19), C24(H24), C25(H25), C26(H26), C27(H27),
  C28(H28)
;
_olex2_diffrn_ambient_temperature_device 'Oxford Cryosystems'
_olex2_exptl_crystal_mounting_method 'The crystal was mounted on a mylar loop with oil'
_olex2_submission_special_instructions 'No special instructions were received'

loop_
_space_group_symop_operation_xyz
'x, y, z'
'-x, y+1/2, -z+1/2'
'-x, -y, -z'
'x, -y-1/2, z-1/2'

loop_
_atom_site_label
_atom_site_type_symbol
_atom_site_fract_x
_atom_site_fract_y
_atom_site_fract_z
_atom_site_U_iso_or_equiv
_atom_site_adp_type
_atom_site_occupancy
_atom_site_site_symmetry_order
_atom_site_calc_flag
_atom_site_refinement_flags_posn
_atom_site_refinement_flags_adp
_atom_site_refinement_flags_occupancy
_atom_site_disorder_assembly
_atom_site_disorder_group
Br Br 0.86313(3) 0.46698(3) 0.15453(3) 0.02969(12) Uani 1 1 d . . . . .
C1 C 0.8362(3) 0.6051(3) 0.1652(2) 0.0216(7) Uani 1 1 d . . . . .
C2 C 0.9268(3) 0.6683(3) 0.1788(2) 0.0254(7) Uani 1 1 d . . . . .
H2 H 0.998648 0.642352 0.183948 0.030 Uiso 1 1 calc R U . . .
C3 C 0.9116(3) 0.7703(3) 0.1847(3) 0.0289(8) Uani 1 1 d . . . . .
H3 H 0.973595 0.813953 0.194217 0.035 Uiso 1 1 calc R U . . .
C4 C 0.8075(3) 0.8087(3) 0.1769(3) 0.0285(8) Uani 1 1 d . . . . .
H4 H 0.797891 0.878412 0.181713 0.034 Uiso 1 1 calc R U . . .
C5 C 0.7172(3) 0.7449(3) 0.1621(2) 0.0247(7) Uani 1 1 d . . . . .
H5 H 0.645371 0.771613 0.156147 0.030 Uiso 1 1 calc R U . . .
C6 C 0.7293(3) 0.6418(3) 0.1556(2) 0.0220(7) Uani 1 1 d . . . . .
C7 C 0.6272(3) 0.5800(2) 0.1376(2) 0.0221(7) Uani 1 1 d . . . . .
C8 C 0.4422(3) 0.4851(2) 0.1135(2) 0.0210(7) Uani 1 1 d . . . . .
C9 C 0.3366(3) 0.4326(2) 0.1049(2) 0.0209(7) Uani 1 1 d . . . . .
C10 C 0.3326(3) 0.3297(3) 0.0909(2) 0.0253(7) Uani 1 1 d . . . . .
H10 H 0.397393 0.295694 0.087848 0.030 Uiso 1 1 calc R U . . .
C11 C 0.2354(3) 0.2768(3) 0.0813(2) 0.0283(8) Uani 1 1 d . . . . .
H11 H 0.233272 0.206927 0.071353 0.034 Uiso 1 1 calc R U . . .
C12 C 0.1412(3) 0.3263(3) 0.0862(2) 0.0272(8) Uani 1 1 d . . . . .
H12 H 0.074237 0.290132 0.079365 0.033 Uiso 1 1 calc R U . . .
C13 C 0.1440(3) 0.4285(3) 0.1010(2) 0.0249(7) Uani 1 1 d . . . . .
H13 H 0.078487 0.461690 0.103490 0.030 Uiso 1 1 calc R U . . .
C14 C 0.2423(3) 0.4833(2) 0.1122(2) 0.0212(7) Uani 1 1 d . . . . .
C15 C 0.2423(3) 0.5915(2) 0.1335(2) 0.0201(7) Uani 1 1 d . . . . .
C16 C 0.1556(3) 0.6511(3) 0.0772(2) 0.0243(7) Uani 1 1 d . . . . .
H16 H 0.097401 0.621181 0.027602 0.029 Uiso 1 1 calc R U . . .
C17 C 0.1520(3) 0.7525(3) 0.0918(3) 0.0264(7) Uani 1 1 d . . . . .
H17 H 0.090615 0.790783 0.053724 0.032 Uiso 1 1 calc R U . . .
C18 C 0.2382(3) 0.7986(3) 0.1619(2) 0.0270(8) Uani 1 1 d . . . . .
H18 H 0.237635 0.868633 0.170585 0.032 Uiso 1 1 calc R U . . .
C19 C 0.3246(3) 0.7413(3) 0.2189(2) 0.0247(7) Uani 1 1 d . . . . .
H19 H 0.383898 0.772617 0.266588 0.030 Uiso 1 1 calc R U . . .
C20 C 0.3265(3) 0.6381(2) 0.2078(2) 0.0208(7) Uani 1 1 d . . . . .
C21 C 0.4126(3) 0.5810(3) 0.2800(2) 0.0226(7) Uani 1 1 d . . . . .
C22 C 0.5622(3) 0.4832(2) 0.4088(2) 0.0230(7) Uani 1 1 d . . . . .
C23 C 0.6474(3) 0.4256(3) 0.4813(2) 0.0234(7) Uani 1 1 d . . . . .
C24 C 0.6238(3) 0.3288(3) 0.5020(2) 0.0251(7) Uani 1 1 d . . . . .
H24 H 0.552599 0.300331 0.469943 0.030 Uiso 1 1 calc R U . . .
C25 C 0.7033(3) 0.2742(3) 0.5689(3) 0.0291(8) Uani 1 1 d . . . . .
H25 H 0.687420 0.207614 0.581663 0.035 Uiso 1 1 calc R U . . .
C26 C 0.8064(3) 0.3162(3) 0.6176(3) 0.0321(8) Uani 1 1 d . . . . .
H26 H 0.860551 0.278903 0.664456 0.039 Uiso 1 1 calc R U . . .
C27 C 0.8305(3) 0.4128(3) 0.5977(3) 0.0351(9) Uani 1 1 d . . . . .
H27 H 0.901226 0.441327 0.631053 0.042 Uiso 1 1 calc R U . . .
C28 C 0.7520(3) 0.4679(3) 0.5294(3) 0.0309(8) Uani 1 1 d . . . . .
H28 H 0.769036 0.533652 0.515387 0.037 Uiso 1 1 calc R U . . .
N1 N 0.5330(2) 0.6167(2) 0.0739(2) 0.0234(6) Uani 1 1 d . . . . .
N2 N 0.4378(2) 0.5677(2) 0.0618(2) 0.0226(6) Uani 1 1 d . . . . .
N3 N 0.6334(2) 0.4940(2) 0.1838(2) 0.0273(7) Uani 1 1 d . . . . .
N4 N 0.5375(2) 0.4447(2) 0.1707(2) 0.0265(6) Uani 1 1 d . . . . .
N5 N 0.5920(2) 0.5710(2) 0.3816(2) 0.0294(7) Uani 1 1 d . . . . .
N6 N 0.5151(2) 0.6211(2) 0.3150(2) 0.0295(7) Uani 1 1 d . . . . .
N7 N 0.4579(2) 0.4445(2) 0.3753(2) 0.0245(6) Uani 1 1 d . . . . .
N8 N 0.3808(2) 0.4947(2) 0.3098(2) 0.0240(6) Uani 1 1 d . . . . .

loop_
_atom_site_aniso_label
_atom_site_aniso_U_11
_atom_site_aniso_U_22
_atom_site_aniso_U_33
_atom_site_aniso_U_23
_atom_site_aniso_U_13
_atom_site_aniso_U_12
Br 0.02402(17) 0.02400(18) 0.0445(2) -0.00038(17) 0.01592(15) 0.00362(15)
C1 0.0226(16) 0.0219(16) 0.0202(17) 0.0008(13) 0.0072(13) 0.0001(13)
C2 0.0177(16) 0.0295(19) 0.0286(18) -0.0005(15) 0.0071(14) -0.0003(14)
C3 0.0255(18) 0.0289(19) 0.0296(19) 0.0001(15) 0.0053(15) -0.0077(15)
C4 0.0340(19) 0.0224(17) 0.0281(19) -0.0009(15) 0.0087(15) 0.0000(15)
C5 0.0238(17) 0.0252(18) 0.0258(18) 0.0008(14) 0.0090(14) 0.0038(14)
C6 0.0218(16) 0.0251(17) 0.0207(17) 0.0021(14) 0.0090(13) 0.0019(13)
C7 0.0230(16) 0.0223(17) 0.0250(17) 0.0006(14) 0.0134(14) 0.0029(13)
C8 0.0211(16) 0.0216(17) 0.0214(16) -0.0004(13) 0.0084(13) 0.0020(13)
C9 0.0194(15) 0.0226(16) 0.0200(16) 0.0008(13) 0.0055(13) 0.0001(13)
C10 0.0247(17) 0.0247(18) 0.0261(18) 0.0013(14) 0.0077(14) 0.0041(14)
C11 0.0308(19) 0.0218(17) 0.0276(19) -0.0026(15) 0.0031(15) -0.0009(14)
C12 0.0235(17) 0.0262(18) 0.0277(19) -0.0007(15) 0.0027(14) -0.0066(14)
C13 0.0190(16) 0.0263(17) 0.0280(18) -0.0019(15) 0.0058(14) 0.0005(14)
C14 0.0184(15) 0.0234(18) 0.0198(16) -0.0003(13) 0.0036(13) -0.0007(13)
C15 0.0183(15) 0.0201(16) 0.0245(17) -0.0016(13) 0.0106(13) -0.0022(12)
C16 0.0199(16) 0.0274(18) 0.0254(18) -0.0008(14) 0.0073(14) 0.0007(14)
C17 0.0271(18) 0.0259(18) 0.0278(18) 0.0030(15) 0.0113(15) 0.0050(15)
C18 0.0343(19) 0.0211(17) 0.0300(19) 0.0001(15) 0.0164(16) -0.0011(14)
C19 0.0269(17) 0.0242(17) 0.0242(18) -0.0032(14) 0.0101(14) -0.0052(14)
C20 0.0201(15) 0.0236(17) 0.0206(16) 0.0006(13) 0.0091(13) -0.0015(13)
C21 0.0240(17) 0.0227(17) 0.0217(17) -0.0031(14) 0.0081(14) -0.0035(13)
C22 0.0229(16) 0.0233(18) 0.0209(17) -0.0063(13) 0.0044(13) -0.0021(13)
C23 0.0240(17) 0.0256(17) 0.0194(16) -0.0036(14) 0.0055(13) 0.0016(14)
C24 0.0221(16) 0.0291(19) 0.0246(18) -0.0040(14) 0.0083(14) -0.0013(14)
C25 0.0339(19) 0.0263(18) 0.0278(19) 0.0018(15) 0.0110(16) 0.0022(15)
C26 0.0292(19) 0.036(2) 0.028(2) 0.0009(16) 0.0050(16) 0.0070(16)
C27 0.0295(19) 0.035(2) 0.033(2) -0.0047(17) 0.0001(16) -0.0005(17)
C28 0.0320(19) 0.0286(18) 0.0292(19) -0.0024(16) 0.0060(15) -0.0015(16)
N1 0.0200(14) 0.0267(15) 0.0254(15) 0.0017(12) 0.0101(12) 0.0024(11)
N2 0.0207(14) 0.0226(14) 0.0256(15) 0.0016(12) 0.0092(12) 0.0022(11)
N3 0.0198(14) 0.0293(15) 0.0347(17) 0.0082(13) 0.0116(13) 0.0030(12)
N4 0.0189(14) 0.0289(16) 0.0321(16) 0.0074(13) 0.0087(12) 0.0013(12)
N5 0.0242(15) 0.0286(16) 0.0312(17) 0.0027(13) 0.0030(13) -0.0057(12)
N6 0.0249(15) 0.0281(16) 0.0294(17) 0.0026(13) 0.0009(13) -0.0048(13)
N7 0.0231(14) 0.0259(16) 0.0230(15) 0.0002(12) 0.0054(12) -0.0038(11)
N8 0.0252(15) 0.0233(14) 0.0230(15) 0.0000(12) 0.0074(12) -0.0044(11)

loop_
_atom_type_symbol
_atom_type_description
_atom_type_scat_dispersion_real
_atom_type_scat_dispersion_imag
_atom_type_scat_source
C C 0.0033 0.0016 'International Tables Vol C Tables 4.2.6.8 and 6.1.1.4'
H H 0.0000 0.0000 'International Tables Vol C Tables 4.2.6.8 and 6.1.1.4'
Br Br -0.2901 2.4595 'International Tables Vol C Tables 4.2.6.8 and 6.1.1.4'
N N 0.0061 0.0033 'International Tables Vol C Tables 4.2.6.8 and 6.1.1.4'

loop_
_geom_angle_atom_site_label_1
_geom_angle_atom_site_label_2
_geom_angle_atom_site_label_3
_geom_angle
_geom_angle_site_symmetry_1
_geom_angle_site_symmetry_3
_geom_angle_publ_flag
C2 C1 Br 116.7(2) . . ?
C2 C1 C6 121.3(3) . . ?
C6 C1 Br 121.9(3) . . ?
C1 C2 H2 120.3 . . ?
C1 C2 C3 119.4(3) . . ?
C3 C2 H2 120.3 . . ?
C2 C3 H3 119.6 . . ?
C4 C3 C2 120.7(3) . . ?
C4 C3 H3 119.6 . . ?
C3 C4 H4 120.3 . . ?
C3 C4 C5 119.4(3) . . ?
C5 C4 H4 120.3 . . ?
C4 C5 H5 119.3 . . ?
C4 C5 C6 121.4(3) . . ?
C6 C5 H5 119.3 . . ?
C1 C6 C5 117.7(3) . . ?
C1 C6 C7 124.9(3) . . ?
C5 C6 C7 117.3(3) . . ?
N1 C7 C6 115.8(3) . . ?
N3 C7 C6 119.3(3) . . ?
N3 C7 N1 124.9(3) . . ?
N2 C8 C9 118.5(3) . . ?
N4 C8 C9 117.1(3) . . ?
N4 C8 N2 124.4(3) . . ?
C10 C9 C8 118.2(3) . . ?
C10 C9 C14 120.1(3) . . ?
C14 C9 C8 121.6(3) . . ?
C9 C10 H10 119.6 . . ?
C11 C10 C9 120.7(3) . . ?
C11 C10 H10 119.6 . . ?
C10 C11 H11 120.2 . . ?
C10 C11 C12 119.6(3) . . ?
C12 C11 H11 120.2 . . ?
C11 C12 H12 119.8 . . ?
C11 C12 C13 120.4(3) . . ?
C13 C12 H12 119.8 . . ?
C12 C13 H13 119.6 . . ?
C12 C13 C14 120.8(3) . . ?
C14 C13 H13 119.6 . . ?
C9 C14 C15 123.4(3) . . ?
C13 C14 C9 118.2(3) . . ?
C13 C14 C15 118.4(3) . . ?
C16 C15 C14 118.9(3) . . ?
C16 C15 C20 117.7(3) . . ?
C20 C15 C14 123.4(3) . . ?
C15 C16 H16 119.1 . . ?
C17 C16 C15 121.9(3) . . ?
C17 C16 H16 119.1 . . ?
C16 C17 H17 119.9 . . ?
C16 C17 C18 120.1(3) . . ?
C18 C17 H17 119.9 . . ?
C17 C18 H18 120.4 . . ?
C19 C18 C17 119.1(3) . . ?
C19 C18 H18 120.4 . . ?
C18 C19 H19 119.4 . . ?
C18 C19 C20 121.3(3) . . ?
C20 C19 H19 119.4 . . ?
C15 C20 C21 122.4(3) . . ?
C19 C20 C15 119.8(3) . . ?
C19 C20 C21 117.6(3) . . ?
N6 C21 C20 117.6(3) . . ?
N6 C21 N8 124.6(3) . . ?
N8 C21 C20 117.7(3) . . ?
N5 C22 C23 118.7(3) . . ?
N5 C22 N7 124.0(3) . . ?
N7 C22 C23 117.3(3) . . ?
C24 C23 C22 120.0(3) . . ?
C24 C23 C28 119.8(3) . . ?
C28 C23 C22 120.3(3) . . ?
C23 C24 H24 119.8 . . ?
C25 C24 C23 120.3(3) . . ?
C25 C24 H24 119.8 . . ?
C24 C25 H25 119.9 . . ?
C24 C25 C26 120.1(3) . . ?
C26 C25 H25 119.9 . . ?
C25 C26 H26 120.0 . . ?
C25 C26 C27 120.0(4) . . ?
C27 C26 H26 120.0 . . ?
C26 C27 H27 119.8 . . ?
C28 C27 C26 120.5(4) . . ?
C28 C27 H27 119.8 . . ?
C23 C28 H28 120.3 . . ?
C27 C28 C23 119.4(4) . . ?
C27 C28 H28 120.3 . . ?
N2 N1 C7 117.4(3) . . ?
N1 N2 C8 117.7(3) . . ?
N4 N3 C7 117.1(3) . . ?
N3 N4 C8 118.1(3) . . ?
N6 N5 C22 118.0(3) . . ?
N5 N6 C21 117.7(3) . . ?
N8 N7 C22 118.2(3) . . ?
N7 N8 C21 117.4(3) . . ?

loop_
_geom_bond_atom_site_label_1
_geom_bond_atom_site_label_2
_geom_bond_distance
_geom_bond_site_symmetry_2
_geom_bond_publ_flag
Br C1 1.903(3) . ?
C1 C2 1.384(5) . ?
C1 C6 1.397(4) . ?
C2 H2 0.9500 . ?
C2 C3 1.390(5) . ?
C3 H3 0.9500 . ?
C3 C4 1.379(5) . ?
C4 H4 0.9500 . ?
C4 C5 1.384(5) . ?
C5 H5 0.9500 . ?
C5 C6 1.402(5) . ?
C6 C7 1.479(5) . ?
C7 N1 1.354(4) . ?
C7 N3 1.340(4) . ?
C8 C9 1.475(4) . ?
C8 N2 1.348(4) . ?
C8 N4 1.344(4) . ?
C9 C10 1.397(5) . ?
C9 C14 1.405(4) . ?
C10 H10 0.9500 . ?
C10 C11 1.382(5) . ?
C11 H11 0.9500 . ?
C11 C12 1.383(5) . ?
C12 H12 0.9500 . ?
C12 C13 1.391(5) . ?
C13 H13 0.9500 . ?
C13 C14 1.403(5) . ?
C14 C15 1.490(4) . ?
C15 C16 1.397(5) . ?
C15 C20 1.413(5) . ?
C16 H16 0.9500 . ?
C16 C17 1.383(5) . ?
C17 H17 0.9500 . ?
C17 C18 1.391(5) . ?
C18 H18 0.9500 . ?
C18 C19 1.381(5) . ?
C19 H19 0.9500 . ?
C19 C20 1.399(5) . ?
C20 C21 1.478(5) . ?
C21 N6 1.339(4) . ?
C21 N8 1.351(4) . ?
C22 C23 1.478(5) . ?
C22 N5 1.342(4) . ?
C22 N7 1.349(4) . ?
C23 C24 1.391(5) . ?
C23 C28 1.401(5) . ?
C24 H24 0.9500 . ?
C24 C25 1.380(5) . ?
C25 H25 0.9500 . ?
C25 C26 1.387(5) . ?
C26 H26 0.9500 . ?
C26 C27 1.388(6) . ?
C27 H27 0.9500 . ?
C27 C28 1.387(5) . ?
C28 H28 0.9500 . ?
N1 N2 1.329(4) . ?
N3 N4 1.335(4) . ?
N5 N6 1.329(4) . ?
N7 N8 1.323(4) . ?

loop_
_geom_torsion_atom_site_label_1
_geom_torsion_atom_site_label_2
_geom_torsion_atom_site_label_3
_geom_torsion_atom_site_label_4
_geom_torsion
_geom_torsion_site_symmetry_1
_geom_torsion_site_symmetry_2
_geom_torsion_site_symmetry_3
_geom_torsion_site_symmetry_4
_geom_torsion_publ_flag
Br C1 C2 C3 178.4(3) . . . . ?
Br C1 C6 C5 -178.3(2) . . . . ?
Br C1 C6 C7 0.7(5) . . . . ?
C1 C2 C3 C4 -0.2(6) . . . . ?
C1 C6 C7 N1 -137.6(3) . . . . ?
C1 C6 C7 N3 42.4(5) . . . . ?
C2 C1 C6 C5 -1.3(5) . . . . ?
C2 C1 C6 C7 177.7(3) . . . . ?
C2 C3 C4 C5 -0.7(5) . . . . ?
C3 C4 C5 C6 0.6(5) . . . . ?
C4 C5 C6 C1 0.4(5) . . . . ?
C4 C5 C6 C7 -178.7(3) . . . . ?
C5 C6 C7 N1 41.3(4) . . . . ?
C5 C6 C7 N3 -138.7(3) . . . . ?
C6 C1 C2 C3 1.2(5) . . . . ?
C6 C7 N1 N2 -174.4(3) . . . . ?
C6 C7 N3 N4 174.9(3) . . . . ?
C7 N1 N2 C8 -0.2(4) . . . . ?
C7 N3 N4 C8 -0.8(5) . . . . ?
C8 C9 C10 C11 -179.2(3) . . . . ?
C8 C9 C14 C13 178.4(3) . . . . ?
C8 C9 C14 C15 -3.1(5) . . . . ?
C9 C8 N2 N1 176.7(3) . . . . ?
C9 C8 N4 N3 -176.1(3) . . . . ?
C9 C10 C11 C12 -0.4(5) . . . . ?
C9 C14 C15 C16 130.8(3) . . . . ?
C9 C14 C15 C20 -48.6(5) . . . . ?
C10 C9 C14 C13 -2.7(5) . . . . ?
C10 C9 C14 C15 175.8(3) . . . . ?
C10 C11 C12 C13 -0.2(5) . . . . ?
C11 C12 C13 C14 -0.7(5) . . . . ?
C12 C13 C14 C9 2.1(5) . . . . ?
C12 C13 C14 C15 -176.4(3) . . . . ?
C13 C14 C15 C16 -50.7(4) . . . . ?
C13 C14 C15 C20 129.9(3) . . . . ?
C14 C9 C10 C11 1.9(5) . . . . ?
C14 C15 C16 C17 -178.4(3) . . . . ?
C14 C15 C20 C19 175.4(3) . . . . ?
C14 C15 C20 C21 -9.8(5) . . . . ?
C15 C16 C17 C18 2.2(5) . . . . ?
C15 C20 C21 N6 146.0(3) . . . . ?
C15 C20 C21 N8 -37.6(4) . . . . ?
C16 C15 C20 C19 -4.0(5) . . . . ?
C16 C15 C20 C21 170.8(3) . . . . ?
C16 C17 C18 C19 -2.5(5) . . . . ?
C17 C18 C19 C20 -0.5(5) . . . . ?
C18 C19 C20 C15 3.8(5) . . . . ?
C18 C19 C20 C21 -171.2(3) . . . . ?
C19 C20 C21 N6 -39.1(4) . . . . ?
C19 C20 C21 N8 137.3(3) . . . . ?
C20 C15 C16 C17 1.1(5) . . . . ?
C20 C21 N6 N5 178.4(3) . . . . ?
C20 C21 N8 N7 -179.2(3) . . . . ?
C22 C23 C24 C25 179.3(3) . . . . ?
C22 C23 C28 C27 179.6(3) . . . . ?
C22 N5 N6 C21 0.6(5) . . . . ?
C22 N7 N8 C21 0.9(4) . . . . ?
C23 C22 N5 N6 178.7(3) . . . . ?
C23 C22 N7 N8 -179.5(3) . . . . ?
C23 C24 C25 C26 1.5(5) . . . . ?
C24 C23 C28 C27 -0.5(5) . . . . ?
C24 C25 C26 C27 -1.2(6) . . . . ?
C25 C26 C27 C28 0.1(6) . . . . ?
C26 C27 C28 C23 0.8(6) . . . . ?
C28 C23 C24 C25 -0.7(5) . . . . ?
N1 C7 N3 N4 -5.0(5) . . . . ?
N2 C8 C9 C10 131.1(3) . . . . ?
N2 C8 C9 C14 -50.1(5) . . . . ?
N2 C8 N4 N3 6.2(5) . . . . ?
N3 C7 N1 N2 5.6(5) . . . . ?
N4 C8 C9 C10 -46.8(4) . . . . ?
N4 C8 C9 C14 132.0(3) . . . . ?
N4 C8 N2 N1 -5.6(5) . . . . ?
N5 C22 C23 C24 -171.4(3) . . . . ?
N5 C22 C23 C28 8.6(5) . . . . ?
N5 C22 N7 N8 1.8(5) . . . . ?
N6 C21 N8 N7 -3.0(5) . . . . ?
N7 C22 C23 C24 9.9(5) . . . . ?
N7 C22 C23 C28 -170.2(3) . . . . ?
N7 C22 N5 N6 -2.6(5) . . . . ?
N8 C21 N6 N5 2.2(5) . . . . ?
